data_7218401
loop_
_publ_author_name
'Senthil, K.'
'Kalainathan, S.'
'Kumar, A. Ruban'
'Aravindan, P.G'

_publ_section_title
;
 Investigation on synthesis, crystal structure and third-order NLO
 properties of a new stilbazolium derivative crystal: A promising material
 for nonlinear optical devices
;
_journal_name_full 'RSC Adv.'
_journal_paper_doi 10.1039/C4RA09112D
_journal_year 2014
_chemical_formula_moiety 'C15 H16 N O2, C10 H7 O3 S, 2(H2 O)'
_chemical_formula_sum 'C25 H27 N O7 S'
_chemical_formula_weight 485.54
_chemical_name_systematic
;

 ?

;
_space_group_IT_number 14
_symmetry_cell_setting monoclinic
_symmetry_space_group_name_Hall '-P 2yn'
_symmetry_space_group_name_H-M 'P 1 21/n 1'
_atom_sites_solution_hydrogens geom
_atom_sites_solution_primary direct
_atom_sites_solution_secondary difmap
_audit_creation_method SHELXL-97
_cell_angle_alpha 90.00
_cell_angle_beta 106.275(2)
_cell_angle_gamma 90.00
_cell_formula_units_Z 4
_cell_length_a 16.9655(8)
_cell_length_b 8.3200(4)
_cell_length_c 17.1232(8)
_cell_measurement_reflns_used 9245
_cell_measurement_temperature 298(2)
_cell_measurement_theta_max 31.20
_cell_measurement_theta_min 2.74
_cell_volume 2320.14(19)
_computing_cell_refinement 'APEX2 (Bruker, 2004)'
_computing_data_collection 'APEX2 (Bruker, 2004)'
_computing_data_reduction 'SAINT/XPREP (Bruker, 2004)'
_computing_molecular_graphics 'ORTEP3 (Farrugia, 1997) '
_computing_publication_material 'SHELXL-97 (Sheldrick, 1997)'
_computing_structure_refinement 'SHELXL-97 (Sheldrick, 1997)'
_computing_structure_solution 'SHELXS-97 (Sheldrick, 1990)'
_diffrn_ambient_temperature 298(2)
_diffrn_measured_fraction_theta_full 0.944
_diffrn_measured_fraction_theta_max 0.944
_diffrn_measurement_device_type 'Bruker APEXII CCD area detector'
_diffrn_measurement_method 'phi and omega scans'
_diffrn_radiation_monochromator graphite
_diffrn_radiation_source 'fine-focus sealed tube'
_diffrn_radiation_type MoK\a
_diffrn_radiation_wavelength 0.71073
_diffrn_reflns_av_R_equivalents 0.0176
_diffrn_reflns_av_sigmaI/netI 0.0167
_diffrn_reflns_limit_h_max 19
_diffrn_reflns_limit_h_min -18
_diffrn_reflns_limit_k_max 9
_diffrn_reflns_limit_k_min -8
_diffrn_reflns_limit_l_max 20
_diffrn_reflns_limit_l_min -16
_diffrn_reflns_number 13898
_diffrn_reflns_theta_full 25.00
_diffrn_reflns_theta_max 25.00
_diffrn_reflns_theta_min 1.49
_exptl_absorpt_coefficient_mu 0.187
_exptl_absorpt_correction_T_max 0.9725
_exptl_absorpt_correction_T_min 0.9548
_exptl_absorpt_correction_type multi-scan
_exptl_absorpt_process_details 'SADABS (Bruker,2004)'
_exptl_crystal_colour clear
_exptl_crystal_density_diffrn 1.390
_exptl_crystal_density_method 'not measured'
_exptl_crystal_description Block
_exptl_crystal_F_000 1024
_exptl_crystal_size_max 0.25
_exptl_crystal_size_mid 0.20
_exptl_crystal_size_min 0.15
_refine_diff_density_max 0.249
_refine_diff_density_min -0.349
_refine_diff_density_rms 0.036
_refine_ls_extinction_method none
_refine_ls_goodness_of_fit_ref 1.047
_refine_ls_hydrogen_treatment mixed
_refine_ls_matrix_type full
_refine_ls_number_parameters 329
_refine_ls_number_reflns 3860
_refine_ls_number_restraints 0
_refine_ls_restrained_S_all 1.047
_refine_ls_R_factor_all 0.0389
_refine_ls_R_factor_gt 0.0331
_refine_ls_shift/su_max 0.001
_refine_ls_shift/su_mean 0.000
_refine_ls_structure_factor_coef Fsqd
_refine_ls_weighting_details 'calc w=1/[\s^2^(Fo^2^)+(0.0396P)^2^+0.9571P] where P=(Fo^2^+2Fc^2^)/3'
_refine_ls_weighting_scheme calc
_refine_ls_wR_factor_gt 0.0832
_refine_ls_wR_factor_ref 0.0887
_reflns_number_gt 3382
_reflns_number_total 3860
_reflns_threshold_expression >2sigma(I)
_cod_data_source_file c4ra09112d1.cif
_cod_data_source_block new
_cod_depositor_comments
;
The following automatic conversions were performed:

'_symmetry_cell_setting' value 'Monoclinic' changed to 'monoclinic'
according to
/usr/data/users/saulius/crontab/automatic-downloads/rss-feeds/RSC/lib/dictionaries/cif_core.dic
dictionary named 'cif_core.dic' version 2.4.2 from 2011-04-26.

Automatic conversion script
Id: cif_fix_values 2827 2014-09-09 07:05:25Z andrius 
;
_cod_original_sg_symbol_H-M P2(1)/n
_cod_database_code 7218401

loop_
_symmetry_equiv_pos_as_xyz
'x, y, z'
'-x+1/2, y+1/2, -z+1/2'
'-x, -y, -z'
'x-1/2, -y-1/2, z-1/2'

loop_
_atom_site_label
_atom_site_type_symbol
_atom_site_fract_x
_atom_site_fract_y
_atom_site_fract_z
_atom_site_U_iso_or_equiv
_atom_site_adp_type
_atom_site_occupancy
_atom_site_symmetry_multiplicity
_atom_site_calc_flag
_atom_site_refinement_flags
C1 C -0.01721(11) 0.4914(2) 1.16881(10) 0.0420(4) Uani 1 1 d .
H1 H 0.0117 0.5386 1.2177 0.050 Uiso 1 1 calc R
C2 C -0.09928(12) 0.5139(2) 1.14115(11) 0.0506(5) Uani 1 1 d .
H2 H -0.1266 0.5748 1.1709 0.061 Uiso 1 1 calc R
C3 C -0.14193(12) 0.4451(3) 1.06811(12) 0.0531(5) Uani 1 1 d .
H3 H -0.1984 0.4595 1.0481 0.064 Uiso 1 1 calc R
C4 C -0.10023(11) 0.3557(2) 1.02551(10) 0.0452(4) Uani 1 1 d .
H4 H -0.1290 0.3096 0.9763 0.054 Uiso 1 1 calc R
C5 C -0.01588(10) 0.33225(19) 1.05415(9) 0.0342(4) Uani 1 1 d .
C6 C 0.03176(10) 0.24283(19) 1.01062(9) 0.0369(4) Uani 1 1 d .
H6 H 0.0884 0.2374 1.0331 0.044 Uiso 1 1 calc R
C7 C -0.00103(11) 0.1680(2) 0.94027(10) 0.0384(4) Uani 1 1 d .
H7 H -0.0578 0.1739 0.9198 0.046 Uiso 1 1 calc R
C8 C 0.04191(10) 0.07810(19) 0.89180(9) 0.0343(4) Uani 1 1 d .
C9 C -0.00470(10) -0.00025(19) 0.82157(9) 0.0351(4) Uani 1 1 d .
H9 H -0.0616 0.0088 0.8069 0.042 Uiso 1 1 calc R
C10 C 0.03171(10) -0.09018(19) 0.77382(9) 0.0340(4) Uani 1 1 d .
C11 C 0.11706(10) -0.1016(2) 0.79477(9) 0.0360(4) Uani 1 1 d .
C12 C 0.16376(11) -0.0229(2) 0.86353(10) 0.0432(4) Uani 1 1 d .
H12 H 0.2207 -0.0297 0.8775 0.052 Uiso 1 1 calc R
C13 C 0.12660(11) 0.0652(2) 0.91145(10) 0.0427(4) Uani 1 1 d .
H13 H 0.1588 0.1167 0.9576 0.051 Uiso 1 1 calc R
C14 C 0.11258(11) 0.3804(2) 1.16338(10) 0.0459(4) Uani 1 1 d .
H14A H 0.1292 0.4344 1.2150 0.069 Uiso 1 1 calc R
H14B H 0.1417 0.4249 1.1278 0.069 Uiso 1 1 calc R
H14C H 0.1248 0.2679 1.1711 0.069 Uiso 1 1 calc R
C15 C 0.23430(13) -0.1997(3) 0.75965(15) 0.0718(7) Uani 1 1 d .
H15A H 0.2562 -0.0929 0.7619 0.108 Uiso 1 1 calc R
H15B H 0.2477 -0.2589 0.7170 0.108 Uiso 1 1 calc R
H15C H 0.2575 -0.2527 0.8107 0.108 Uiso 1 1 calc R
C16 C 0.33836(10) 1.08063(19) 1.04128(9) 0.0343(4) Uani 1 1 d .
C17 C 0.34735(10) 0.91824(19) 1.03689(9) 0.0367(4) Uani 1 1 d .
H17 H 0.3299 0.8511 1.0722 0.044 Uiso 1 1 calc R
C18 C 0.38310(10) 0.8517(2) 0.97889(10) 0.0369(4) Uani 1 1 d .
C19 C 0.39347(12) 0.6840(2) 0.97154(12) 0.0515(5) Uani 1 1 d .
H19 H 0.3765 0.6136 1.0058 0.062 Uiso 1 1 calc R
C20 C 0.42814(13) 0.6252(3) 0.91471(13) 0.0616(6) Uani 1 1 d .
H20 H 0.4343 0.5148 0.9103 0.074 Uiso 1 1 calc R
C21 C 0.45446(13) 0.7286(3) 0.86301(12) 0.0604(6) Uani 1 1 d .
H21 H 0.4780 0.6867 0.8244 0.072 Uiso 1 1 calc R
C22 C 0.44595(11) 0.8899(3) 0.86864(11) 0.0504(5) Uani 1 1 d .
H22 H 0.4642 0.9576 0.8342 0.060 Uiso 1 1 calc R
C23 C 0.40968(10) 0.9565(2) 0.92617(9) 0.0376(4) Uani 1 1 d .
C24 C 0.39969(11) 1.1238(2) 0.93293(10) 0.0418(4) Uani 1 1 d .
H24 H 0.4173 1.1933 0.8987 0.050 Uiso 1 1 calc R
C25 C 0.36474(11) 1.1846(2) 0.98885(10) 0.0401(4) Uani 1 1 d .
H25 H 0.3582 1.2951 0.9925 0.048 Uiso 1 1 calc R
N1 N 0.02363(8) 0.40210(16) 1.12700(7) 0.0346(3) Uani 1 1 d .
O1 O -0.01121(9) -0.17026(16) 0.70601(7) 0.0488(3) Uani 1 1 d .
O2 O 0.14806(7) -0.19171(16) 0.74394(7) 0.0499(3) Uani 1 1 d .
O3 O 0.23099(9) 1.05735(17) 1.12269(9) 0.0624(4) Uani 1 1 d .
O4 O 0.36127(8) 1.18040(18) 1.18912(7) 0.0580(4) Uani 1 1 d .
O5 O 0.26186(8) 1.31858(16) 1.08224(8) 0.0534(3) Uani 1 1 d .
O6 O 0.19894(9) 0.7632(2) 0.17754(9) 0.0562(4) Uani 1 1 d .
O7 O 0.83198(10) 0.9083(2) 0.66803(12) 0.0690(5) Uani 1 1 d .
S1 S 0.29504(3) 1.16464(5) 1.11498(2) 0.03833(13) Uani 1 1 d .
H2OA H 0.1834(15) 0.758(3) 0.2189(16) 0.079(8) Uiso 1 1 d .
H1OA H 0.2111(15) 0.863(3) 0.1716(15) 0.076(8) Uiso 1 1 d .
H3OA H 0.8181(14) 0.984(3) 0.6441(14) 0.064(8) Uiso 1 1 d .
H4OA H 0.7904(17) 0.855(3) 0.6730(16) 0.089(9) Uiso 1 1 d .
H5OA H -0.0625(15) -0.144(3) 0.6940(13) 0.064(7) Uiso 1 1 d .

loop_
_atom_site_aniso_label
_atom_site_aniso_U_11
_atom_site_aniso_U_22
_atom_site_aniso_U_33
_atom_site_aniso_U_23
_atom_site_aniso_U_13
_atom_site_aniso_U_12
C1 0.0559(12) 0.0402(9) 0.0355(8) -0.0044(7) 0.0219(8) 0.0011(8)
C2 0.0599(13) 0.0529(11) 0.0472(10) -0.0002(8) 0.0284(9) 0.0123(9)
C3 0.0433(11) 0.0672(13) 0.0513(11) 0.0043(9) 0.0172(9) 0.0135(9)
C4 0.0436(11) 0.0536(11) 0.0376(9) -0.0017(8) 0.0102(8) 0.0056(8)
C5 0.0412(10) 0.0335(8) 0.0291(7) 0.0015(6) 0.0120(7) 0.0009(7)
C6 0.0370(9) 0.0412(9) 0.0331(8) -0.0031(7) 0.0107(7) 0.0025(7)
C7 0.0372(10) 0.0420(9) 0.0357(8) -0.0043(7) 0.0097(7) 0.0002(7)
C8 0.0389(10) 0.0340(8) 0.0299(8) -0.0028(6) 0.0094(7) -0.0011(7)
C9 0.0319(9) 0.0386(9) 0.0343(8) -0.0025(7) 0.0084(7) -0.0016(7)
C10 0.0379(10) 0.0351(8) 0.0276(7) -0.0041(6) 0.0069(7) -0.0051(7)
C11 0.0393(10) 0.0382(9) 0.0313(8) -0.0044(7) 0.0112(7) 0.0007(7)
C12 0.0314(10) 0.0549(11) 0.0408(9) -0.0105(8) 0.0058(8) 0.0014(8)
C13 0.0411(11) 0.0496(10) 0.0337(8) -0.0135(7) 0.0046(8) -0.0017(8)
C14 0.0413(11) 0.0552(11) 0.0391(9) -0.0109(8) 0.0079(8) -0.0016(8)
C15 0.0493(14) 0.0954(18) 0.0744(14) -0.0351(13) 0.0234(11) 0.0057(12)
C16 0.0356(9) 0.0370(9) 0.0294(7) 0.0019(6) 0.0078(7) 0.0031(7)
C17 0.0403(10) 0.0363(9) 0.0353(8) 0.0060(7) 0.0133(7) 0.0014(7)
C18 0.0346(9) 0.0393(9) 0.0355(8) -0.0004(7) 0.0076(7) 0.0032(7)
C19 0.0574(12) 0.0404(10) 0.0586(11) -0.0033(8) 0.0192(10) 0.0035(9)
C20 0.0604(14) 0.0505(12) 0.0732(14) -0.0191(10) 0.0176(11) 0.0093(10)
C21 0.0532(13) 0.0778(15) 0.0528(11) -0.0244(11) 0.0191(10) 0.0062(11)
C22 0.0433(11) 0.0736(14) 0.0355(9) -0.0069(9) 0.0132(8) -0.0010(9)
C23 0.0321(9) 0.0494(10) 0.0289(8) -0.0011(7) 0.0046(7) 0.0015(7)
C24 0.0453(10) 0.0480(10) 0.0327(8) 0.0096(7) 0.0116(8) -0.0021(8)
C25 0.0478(11) 0.0336(9) 0.0390(9) 0.0050(7) 0.0122(8) 0.0028(7)
N1 0.0427(8) 0.0331(7) 0.0301(6) -0.0010(5) 0.0138(6) -0.0003(6)
O1 0.0395(8) 0.0627(9) 0.0401(7) -0.0224(6) 0.0045(6) -0.0032(6)
O2 0.0400(7) 0.0662(9) 0.0443(7) -0.0219(6) 0.0131(6) 0.0030(6)
O3 0.0691(10) 0.0612(9) 0.0715(9) -0.0053(7) 0.0437(8) -0.0082(7)
O4 0.0537(8) 0.0846(10) 0.0328(6) -0.0054(6) 0.0075(6) 0.0158(7)
O5 0.0641(9) 0.0469(7) 0.0499(7) 0.0011(6) 0.0172(6) 0.0204(6)
O6 0.0629(9) 0.0577(10) 0.0518(8) 0.0062(7) 0.0224(7) 0.0036(7)
O7 0.0461(10) 0.0514(10) 0.1050(14) 0.0116(9) 0.0141(9) 0.0022(8)
S1 0.0422(3) 0.0412(2) 0.0332(2) 0.00031(17) 0.01329(19) 0.00657(18)

loop_
_atom_type_symbol
_atom_type_description
_atom_type_scat_dispersion_real
_atom_type_scat_dispersion_imag
_atom_type_scat_source
C C 0.0033 0.0016 'International Tables Vol C Tables 4.2.6.8 and 6.1.1.4'
H H 0.0000 0.0000 'International Tables Vol C Tables 4.2.6.8 and 6.1.1.4'
N N 0.0061 0.0033 'International Tables Vol C Tables 4.2.6.8 and 6.1.1.4'
O O 0.0106 0.0060 'International Tables Vol C Tables 4.2.6.8 and 6.1.1.4'
S S 0.1246 0.1234 'International Tables Vol C Tables 4.2.6.8 and 6.1.1.4'

loop_
_geom_angle_atom_site_label_1
_geom_angle_atom_site_label_2
_geom_angle_atom_site_label_3
_geom_angle
N1 C1 C2 121.42(16)
N1 C1 H1 119.3
C2 C1 H1 119.3
C1 C2 C3 119.13(16)
C1 C2 H2 120.4
C3 C2 H2 120.4
C4 C3 C2 119.31(18)
C4 C3 H3 120.3
C2 C3 H3 120.3
C3 C4 C5 121.51(17)
C3 C4 H4 119.2
C5 C4 H4 119.2
N1 C5 C4 117.04(14)
N1 C5 C6 119.04(14)
C4 C5 C6 123.91(15)
C7 C6 C5 123.61(16)
C7 C6 H6 118.2
C5 C6 H6 118.2
C6 C7 C8 127.40(16)
C6 C7 H7 116.3
C8 C7 H7 116.3
C13 C8 C9 118.03(14)
C13 C8 C7 123.53(14)
C9 C8 C7 118.44(15)
C10 C9 C8 121.58(15)
C10 C9 H9 119.2
C8 C9 H9 119.2
O1 C10 C9 123.50(15)
O1 C10 C11 117.09(14)
C9 C10 C11 119.41(14)
O2 C11 C12 124.90(15)
O2 C11 C10 115.63(14)
C12 C11 C10 119.47(14)
C13 C12 C11 120.62(16)
C13 C12 H12 119.7
C11 C12 H12 119.7
C12 C13 C8 120.88(15)
C12 C13 H13 119.6
C8 C13 H13 119.6
N1 C14 H14A 109.5
N1 C14 H14B 109.5
H14A C14 H14B 109.5
N1 C14 H14C 109.5
H14A C14 H14C 109.5
H14B C14 H14C 109.5
O2 C15 H15A 109.5
O2 C15 H15B 109.5
H15A C15 H15B 109.5
O2 C15 H15C 109.5
H15A C15 H15C 109.5
H15B C15 H15C 109.5
C17 C16 C25 120.88(15)
C17 C16 S1 120.32(12)
C25 C16 S1 118.78(12)
C16 C17 C18 120.22(15)
C16 C17 H17 119.9
C18 C17 H17 119.9
C17 C18 C19 122.48(16)
C17 C18 C23 118.84(15)
C19 C18 C23 118.68(16)
C20 C19 C18 120.49(19)
C20 C19 H19 119.8
C18 C19 H19 119.8
C19 C20 C21 120.72(19)
C19 C20 H20 119.6
C21 C20 H20 119.6
C22 C21 C20 120.40(18)
C22 C21 H21 119.8
C20 C21 H21 119.8
C21 C22 C23 120.89(18)
C21 C22 H22 119.6
C23 C22 H22 119.6
C24 C23 C22 121.99(16)
C24 C23 C18 119.21(15)
C22 C23 C18 118.80(17)
C25 C24 C23 120.77(15)
C25 C24 H24 119.6
C23 C24 H24 119.6
C24 C25 C16 120.08(16)
C24 C25 H25 120.0
C16 C25 H25 120.0
C1 N1 C5 121.59(14)
C1 N1 C14 117.40(14)
C5 N1 C14 121.01(13)
C10 O1 H5OA 110.0(15)
C11 O2 C15 117.98(14)
H2OA O6 H1OA 107(2)
H3OA O7 H4OA 110(3)
O3 S1 O4 113.34(9)
O3 S1 O5 111.24(9)
O4 S1 O5 112.46(9)
O3 S1 C16 107.15(8)
O4 S1 C16 106.60(8)
O5 S1 C16 105.49(7)

loop_
_geom_bond_atom_site_label_1
_geom_bond_atom_site_label_2
_geom_bond_distance
C1 N1 1.350(2)
C1 C2 1.352(3)
C1 H1 0.9300
C2 C3 1.381(3)
C2 H2 0.9300
C3 C4 1.370(2)
C3 H3 0.9300
C4 C5 1.390(2)
C4 H4 0.9300
C5 N1 1.369(2)
C5 C6 1.449(2)
C6 C7 1.331(2)
C6 H6 0.9300
C7 C8 1.455(2)
C7 H7 0.9300
C8 C13 1.385(2)
C8 C9 1.401(2)
C9 C10 1.376(2)
C9 H9 0.9300
C10 O1 1.3596(18)
C10 C11 1.394(2)
C11 O2 1.3613(19)
C11 C12 1.385(2)
C12 C13 1.378(2)
C12 H12 0.9300
C13 H13 0.9300
C14 N1 1.474(2)
C14 H14A 0.9600
C14 H14B 0.9600
C14 H14C 0.9600
C15 O2 1.413(2)
C15 H15A 0.9600
C15 H15B 0.9600
C15 H15C 0.9600
C16 C17 1.364(2)
C16 C25 1.407(2)
C16 S1 1.7724(15)
C17 C18 1.414(2)
C17 H17 0.9300
C18 C19 1.416(2)
C18 C23 1.417(2)
C19 C20 1.361(3)
C19 H19 0.9300
C20 C21 1.395(3)
C20 H20 0.9300
C21 C22 1.356(3)
C21 H21 0.9300
C22 C23 1.413(2)
C22 H22 0.9300
C23 C24 1.411(2)
C24 C25 1.357(2)
C24 H24 0.9300
C25 H25 0.9300
O1 H5OA 0.86(2)
O3 S1 1.4407(14)
O4 S1 1.4463(13)
O5 S1 1.4474(13)
O6 H2OA 0.82(3)
O6 H1OA 0.87(3)
O7 H3OA 0.75(3)
O7 H4OA 0.86(3)

loop_
_geom_hbond_atom_site_label_D
_geom_hbond_atom_site_label_H
_geom_hbond_atom_site_label_A
_geom_hbond_distance_DH
_geom_hbond_distance_HA
_geom_hbond_distance_DA
_geom_hbond_angle_DHA
_geom_hbond_site_symmetry_A
O6 H2OA O4 0.82(3) 2.03(3) 2.835(2) 164(3) 2_546
O6 H2OA S1 0.82(3) 2.87(3) 3.6196(16) 152(2) 2_546
O6 H1OA O3 0.87(3) 1.89(3) 2.730(2) 161(2) 1_554
O7 H3OA O5 0.75(3) 2.04(3) 2.785(2) 170(2) 4_685
O7 H3OA S1 0.75(3) 2.97(3) 3.677(2) 157(2) 4_685
O7 H4OA O6 0.86(3) 1.86(3) 2.714(2) 177(3) 4_676
O1 H5OA O7 0.86(2) 1.77(2) 2.638(2) 179(2) 1_445

loop_
_geom_torsion_atom_site_label_1
_geom_torsion_atom_site_label_2
_geom_torsion_atom_site_label_3
_geom_torsion_atom_site_label_4
_geom_torsion
N1 C1 C2 C3 -0.7(3)
C1 C2 C3 C4 0.1(3)
C2 C3 C4 C5 0.1(3)
C3 C4 C5 N1 0.2(3)
C3 C4 C5 C6 -178.13(17)
N1 C5 C6 C7 178.65(16)
C4 C5 C6 C7 -3.0(3)
C5 C6 C7 C8 178.89(15)
C6 C7 C8 C13 -3.6(3)
C6 C7 C8 C9 176.18(17)
C13 C8 C9 C10 1.2(2)
C7 C8 C9 C10 -178.61(15)
C8 C9 C10 O1 178.87(15)
C8 C9 C10 C11 -1.2(2)
O1 C10 C11 O2 0.5(2)
C9 C10 C11 O2 -179.46(15)
O1 C10 C11 C12 -179.70(15)
C9 C10 C11 C12 0.3(2)
O2 C11 C12 C13 -179.77(17)
C10 C11 C12 C13 0.4(3)
C11 C12 C13 C8 -0.4(3)
C9 C8 C13 C12 -0.4(3)
C7 C8 C13 C12 179.41(17)
C25 C16 C17 C18 -0.4(3)
S1 C16 C17 C18 -179.00(12)
C16 C17 C18 C19 -179.68(17)
C16 C17 C18 C23 0.4(2)
C17 C18 C19 C20 179.92(18)
C23 C18 C19 C20 -0.2(3)
C18 C19 C20 C21 0.3(3)
C19 C20 C21 C22 0.1(3)
C20 C21 C22 C23 -0.6(3)
C21 C22 C23 C24 -179.63(18)
C21 C22 C23 C18 0.8(3)
C17 C18 C23 C24 -0.1(2)
C19 C18 C23 C24 -179.98(16)
C17 C18 C23 C22 179.53(15)
C19 C18 C23 C22 -0.4(2)
C22 C23 C24 C25 -179.90(17)
C18 C23 C24 C25 -0.3(3)
C23 C24 C25 C16 0.4(3)
C17 C16 C25 C24 0.0(3)
S1 C16 C25 C24 178.64(13)
C2 C1 N1 C5 1.0(2)
C2 C1 N1 C14 -178.10(16)
C4 C5 N1 C1 -0.8(2)
C6 C5 N1 C1 177.67(14)
C4 C5 N1 C14 178.33(15)
C6 C5 N1 C14 -3.2(2)
C12 C11 O2 C15 -3.4(3)
C10 C11 O2 C15 176.40(18)
C17 C16 S1 O3 -37.01(16)
C25 C16 S1 O3 144.33(14)
C17 C16 S1 O4 84.63(16)
C25 C16 S1 O4 -94.03(14)
C17 C16 S1 O5 -155.62(14)
C25 C16 S1 O5 25.71(16)
